data_7003985
loop_
_publ_author_name
'Dureen, Meghan A.'
'Stephan, Douglas W.'

_publ_section_title
;
 Biphenylamide ligand complexes of Li and Al: hemilabile arene donors?
;
_journal_issue 35
_journal_name_full 'Dalton Transactions'
_journal_page_first 4723
_journal_page_last 4731
_journal_paper_doi 10.1039/b801772g
_journal_year 2008
_chemical_formula_sum 'C36 H18 Al F10 N'
_chemical_formula_weight 681.49
_space_group_IT_number 29
_symmetry_cell_setting orthorhombic
_symmetry_space_group_name_Hall 'P 2c -2ac'
_symmetry_space_group_name_H-M 'P c a 21'
_atom_sites_solution_hydrogens geom
_atom_sites_solution_primary direct
_atom_sites_solution_secondary difmap
_audit_creation_method SHELXL-97
_cell_angle_alpha 90.00
_cell_angle_beta 90.00
_cell_angle_gamma 90.00
_cell_formula_units_Z 4
_cell_length_a 34.524(14)
_cell_length_b 7.611(3)
_cell_length_c 11.416(5)
_cell_measurement_temperature 296(2)
_cell_measurement_theta_max 25.0
_cell_measurement_theta_min 2.0
_cell_volume 3000(2)
_computing_structure_refinement 'SHELXL-97 (Sheldrick, 1997)'
_computing_structure_solution 'SHELXS-97 (Sheldrick, 1990)'
_diffrn_ambient_temperature 296(2)
_diffrn_measured_fraction_theta_full 1.000
_diffrn_measured_fraction_theta_max 1.000
_diffrn_radiation_monochromator graphite
_diffrn_radiation_source 'fine-focus sealed tube'
_diffrn_radiation_type MoK\a
_diffrn_radiation_wavelength 0.71073
_diffrn_reflns_av_R_equivalents 0.0795
_diffrn_reflns_av_sigmaI/netI 0.0622
_diffrn_reflns_limit_h_max 41
_diffrn_reflns_limit_h_min -41
_diffrn_reflns_limit_k_max 9
_diffrn_reflns_limit_k_min -9
_diffrn_reflns_limit_l_max 13
_diffrn_reflns_limit_l_min -13
_diffrn_reflns_number 26939
_diffrn_reflns_theta_full 25.00
_diffrn_reflns_theta_max 25.00
_diffrn_reflns_theta_min 2.14
_exptl_absorpt_coefficient_mu 0.159
_exptl_absorpt_correction_T_max 1.000000
_exptl_absorpt_correction_T_min 0.627396
_exptl_absorpt_correction_type empirical
_exptl_crystal_density_diffrn 1.509
_exptl_crystal_density_method 'not measured'
_exptl_crystal_F_000 1376
_exptl_crystal_size_max 0.21
_exptl_crystal_size_mid 0.23
_exptl_crystal_size_min 0.29
_refine_diff_density_max 0.154
_refine_diff_density_min -0.215
_refine_diff_density_rms 0.035
_refine_ls_abs_structure_details 'Flack H D (1983), Acta Cryst. A39, 876-881'
_refine_ls_abs_structure_Flack 0.2(2)
_refine_ls_extinction_method none
_refine_ls_goodness_of_fit_ref 0.960
_refine_ls_hydrogen_treatment mixed
_refine_ls_matrix_type full
_refine_ls_number_parameters 433
_refine_ls_number_reflns 5283
_refine_ls_number_restraints 1
_refine_ls_restrained_S_all 0.960
_refine_ls_R_factor_all 0.0998
_refine_ls_R_factor_gt 0.0441
_refine_ls_shift/su_max 0.001
_refine_ls_shift/su_mean 0.000
_refine_ls_structure_factor_coef Fsqd
_refine_ls_weighting_details 'calc w=1/[\s^2^(Fo^2^)+(0.0511P)^2^+0.0000P] where P=(Fo^2^+2Fc^2^)/3'
_refine_ls_weighting_scheme calc
_refine_ls_wR_factor_gt 0.0877
_refine_ls_wR_factor_ref 0.1110
_reflns_number_gt 3120
_reflns_number_total 5283
_reflns_threshold_expression >2sigma(I)
_cod_data_source_file b801772g.txt
_cod_data_source_block (2-C6H4-Ph)2NAl(C6F5)2
_cod_original_sg_symbol_H-M Pca2(1)
_cod_database_code 7003985

loop_
_symmetry_equiv_pos_as_xyz
'x, y, z'
'-x, -y, z+1/2'
'x+1/2, -y, z'
'-x+1/2, y, z+1/2'

loop_
_atom_site_label
_atom_site_type_symbol
_atom_site_fract_x
_atom_site_fract_y
_atom_site_fract_z
_atom_site_U_iso_or_equiv
_atom_site_adp_type
_atom_site_occupancy
_atom_site_symmetry_multiplicity
_atom_site_calc_flag
_atom_site_refinement_flags
_atom_site_disorder_assembly
_atom_site_disorder_group
Al1 Al 0.10599(3) 0.68141(16) 0.55711(11) 0.0475(3) Uani 1 1 d . . .
F1 F 0.10090(7) 0.5041(4) 0.3076(2) 0.0704(7) Uani 1 1 d . . .
F2 F 0.04530(7) 0.3115(3) 0.2073(2) 0.0775(8) Uani 1 1 d . . .
F4 F -0.02234(7) 0.2946(4) 0.5627(3) 0.0882(8) Uani 1 1 d . . .
F3 F -0.01702(7) 0.2084(3) 0.3337(3) 0.0817(8) Uani 1 1 d . . .
F5 F 0.03243(7) 0.4886(3) 0.6641(2) 0.0724(8) Uani 1 1 d . . .
C14 C 0.20803(12) 0.6485(6) 0.6046(4) 0.0552(12) Uani 1 1 d . . .
C3 C 0.12953(13) 1.0579(6) 0.2497(4) 0.0602(12) Uani 1 1 d . . .
H3A H 0.1083 1.1183 0.2195 0.072 Uiso 1 1 calc R . .
C19 C 0.20279(11) 0.7914(7) 0.6904(4) 0.0588(13) Uani 1 1 d . . .
C32 C 0.10353(12) 0.8132(8) 0.8068(4) 0.0646(13) Uani 1 1 d . . .
C30 C 0.03712(12) 0.4458(5) 0.5498(4) 0.0532(10) Uani 1 1 d . . .
C27 C 0.04234(12) 0.3564(6) 0.3221(4) 0.0579(12) Uani 1 1 d . . .
C7 C 0.08490(12) 0.9183(5) 0.3926(4) 0.0502(11) Uani 1 1 d . . .
F10 F 0.11989(10) 0.3762(4) 0.7153(3) 0.1114(11) Uani 1 1 d . . .
C8 C 0.07759(13) 0.9502(6) 0.5118(4) 0.0552(11) Uani 1 1 d . . .
H8A H 0.0974 0.9883 0.5607 0.066 Uiso 1 1 calc R . .
C1 C 0.15601(11) 0.8489(5) 0.3883(4) 0.0463(11) Uani 1 1 d . . .
N1 N 0.15106(8) 0.7322(4) 0.4825(3) 0.0470(8) Uani 1 1 d . . .
C31 C 0.10818(11) 0.6761(7) 0.7292(4) 0.0552(11) Uani 1 1 d . . .
C24 C 0.19574(12) 0.9630(7) 0.6567(5) 0.0639(13) Uani 1 1 d . . .
H24A H 0.1935 0.9902 0.5775 0.077 Uiso 1 1 calc R . .
C29 C 0.00871(12) 0.3475(6) 0.5006(4) 0.0594(12) Uani 1 1 d . . .
F6 F 0.09616(9) 0.9768(4) 0.7680(2) 0.0862(9) Uani 1 1 d . . .
C2 C 0.12422(11) 0.9433(6) 0.3433(3) 0.0478(11) Uani 1 1 d . . .
C9 C 0.04007(14) 0.9242(6) 0.5566(4) 0.0639(12) Uani 1 1 d . . .
H9A H 0.0351 0.9446 0.6355 0.077 Uiso 1 1 calc R . .
C11 C 0.01783(14) 0.8414(6) 0.3677(5) 0.0704(14) Uani 1 1 d . . .
H11A H -0.0024 0.8064 0.3193 0.084 Uiso 1 1 calc R . .
C25 C 0.06933(12) 0.5057(5) 0.4913(4) 0.0487(10) Uani 1 1 d . . .
C28 C 0.01102(12) 0.3026(6) 0.3848(4) 0.0570(11) Uani 1 1 d . . .
C16 C 0.24599(16) 0.3938(7) 0.5470(5) 0.0826(15) Uani 1 1 d . . .
H16A H 0.2671 0.3201 0.5592 0.099 Uiso 1 1 calc R . .
C12 C 0.05431(12) 0.8645(5) 0.3198(4) 0.0595(12) Uani 1 1 d . . .
H12A H 0.0585 0.8447 0.2404 0.071 Uiso 1 1 calc R . .
C13 C 0.18359(11) 0.6188(5) 0.5084(4) 0.0490(10) Uani 1 1 d . . .
C10 C 0.01066(14) 0.8685(6) 0.4837(5) 0.0746(15) Uani 1 1 d . . .
H10A H -0.0140 0.8495 0.5137 0.090 Uiso 1 1 calc R . .
C4 C 0.16554(15) 1.0836(7) 0.2011(4) 0.0681(13) Uani 1 1 d . . .
H4A H 0.1688 1.1623 0.1396 0.082 Uiso 1 1 calc R . .
C26 C 0.07107(11) 0.4536(6) 0.3754(4) 0.0503(11) Uani 1 1 d . . .
C22 C 0.19445(18) 1.0539(12) 0.8578(7) 0.108(3) Uani 1 1 d . . .
H22A H 0.1913 1.1410 0.9142 0.130 Uiso 1 1 calc R . .
C23 C 0.19186(15) 1.0976(8) 0.7413(6) 0.0915(19) Uani 1 1 d . . .
H23A H 0.1876 1.2134 0.7185 0.110 Uiso 1 1 calc R . .
C20 C 0.20547(12) 0.7565(8) 0.8098(4) 0.0738(15) Uani 1 1 d . . .
H20A H 0.2101 0.6419 0.8345 0.089 Uiso 1 1 calc R . .
C33 C 0.10544(15) 0.7967(9) 0.9264(4) 0.0781(15) Uani 1 1 d . . .
F7 F 0.09911(11) 0.9362(6) 0.9968(3) 0.1224(13) Uani 1 1 d . . .
C34 C 0.11236(17) 0.6397(12) 0.9735(5) 0.099(2) Uani 1 1 d . . .
C6 C 0.19185(12) 0.8786(6) 0.3359(4) 0.0588(11) Uani 1 1 d . . .
H6A H 0.2134 0.8191 0.3643 0.071 Uiso 1 1 calc R . .
C5 C 0.19641(14) 0.9927(7) 0.2438(4) 0.0685(14) Uani 1 1 d . . .
H5A H 0.2207 1.0080 0.2104 0.082 Uiso 1 1 calc R . .
C18 C 0.19086(13) 0.4771(6) 0.4360(4) 0.0643(13) Uani 1 1 d . . .
H18A H 0.1745 0.4570 0.3727 0.077 Uiso 1 1 calc R . .
C21 C 0.20141(15) 0.8867(12) 0.8924(6) 0.099(2) Uani 1 1 d . . .
H21A H 0.2034 0.8601 0.9716 0.118 Uiso 1 1 calc R . .
C15 C 0.23918(14) 0.5323(7) 0.6212(5) 0.0760(15) Uani 1 1 d . . .
H15A H 0.2557 0.5498 0.6844 0.091 Uiso 1 1 calc R . .
C36 C 0.11475(15) 0.5206(8) 0.7830(5) 0.0761(15) Uani 1 1 d . . .
F9 F 0.12374(15) 0.3372(7) 0.9488(4) 0.175(2) Uani 1 1 d . . .
C17 C 0.22135(15) 0.3653(6) 0.4545(5) 0.0785(15) Uani 1 1 d . . .
H17A H 0.2253 0.2704 0.4046 0.094 Uiso 1 1 calc R . .
F8 F 0.11442(13) 0.6191(8) 1.0902(3) 0.165(2) Uani 1 1 d . . .
C35 C 0.11676(19) 0.4954(10) 0.9027(6) 0.100(2) Uani 1 1 d . . .

loop_
_atom_site_aniso_label
_atom_site_aniso_U_11
_atom_site_aniso_U_22
_atom_site_aniso_U_33
_atom_site_aniso_U_23
_atom_site_aniso_U_13
_atom_site_aniso_U_12
Al1 0.0397(6) 0.0582(7) 0.0447(7) -0.0010(7) 0.0014(6) -0.0026(6)
F1 0.0572(15) 0.098(2) 0.0558(16) -0.0042(15) 0.0100(14) -0.0089(14)
F2 0.0703(17) 0.100(2) 0.0623(18) -0.0197(17) -0.0137(13) 0.0024(15)
F4 0.0577(15) 0.113(2) 0.094(2) 0.0111(19) 0.0104(16) -0.0286(15)
F3 0.0618(16) 0.0835(18) 0.100(2) -0.0003(18) -0.0264(15) -0.0168(14)
F5 0.0605(16) 0.096(2) 0.0613(18) -0.0090(15) 0.0164(14) -0.0162(14)
C14 0.045(2) 0.069(3) 0.052(3) 0.001(2) -0.001(2) 0.003(2)
C3 0.057(3) 0.072(3) 0.052(3) 0.007(2) 0.006(2) 0.002(2)
C19 0.034(2) 0.083(4) 0.059(3) -0.005(3) -0.006(2) -0.004(2)
C32 0.048(3) 0.096(4) 0.050(3) 0.007(3) 0.002(2) -0.008(3)
C30 0.048(3) 0.066(3) 0.046(3) -0.002(3) 0.002(2) -0.002(2)
C27 0.055(3) 0.067(3) 0.051(3) -0.004(2) -0.008(2) 0.006(2)
C7 0.046(3) 0.051(3) 0.053(3) 0.007(2) 0.002(2) 0.009(2)
F10 0.146(3) 0.092(2) 0.096(2) 0.017(2) 0.001(2) 0.039(2)
C8 0.052(3) 0.065(3) 0.048(3) 0.003(2) 0.003(2) 0.009(2)
C1 0.040(2) 0.049(3) 0.050(3) -0.001(2) 0.000(2) -0.0050(19)
N1 0.0343(18) 0.056(2) 0.051(2) 0.0051(18) -0.0027(15) -0.0018(16)
C31 0.043(2) 0.075(3) 0.048(3) 0.004(3) 0.004(2) -0.002(2)
C24 0.048(3) 0.073(3) 0.071(3) -0.015(3) -0.005(2) -0.006(2)
C29 0.042(3) 0.067(3) 0.069(3) 0.010(3) 0.004(2) -0.008(2)
F6 0.106(2) 0.082(2) 0.0710(19) -0.0127(17) -0.0015(17) -0.0149(17)
C2 0.038(2) 0.062(3) 0.043(3) -0.004(2) 0.000(2) 0.000(2)
C9 0.064(3) 0.071(3) 0.057(3) 0.009(3) 0.020(3) 0.015(2)
C11 0.054(3) 0.087(4) 0.070(4) 0.015(3) -0.006(3) 0.000(3)
C25 0.044(3) 0.052(3) 0.050(3) 0.003(2) -0.006(2) 0.003(2)
C28 0.049(3) 0.057(3) 0.065(3) 0.003(3) -0.019(2) -0.007(2)
C16 0.076(4) 0.074(3) 0.097(4) -0.004(4) -0.012(4) 0.027(3)
C12 0.048(3) 0.069(3) 0.061(3) 0.012(2) -0.008(2) 0.000(2)
C13 0.040(2) 0.051(3) 0.056(3) 0.001(2) 0.002(2) -0.001(2)
C10 0.050(3) 0.081(4) 0.093(4) 0.029(3) 0.013(3) 0.004(3)
C4 0.070(4) 0.079(3) 0.055(3) 0.017(3) 0.011(3) -0.008(3)
C26 0.036(2) 0.065(3) 0.050(3) -0.002(2) -0.001(2) -0.002(2)
C22 0.070(4) 0.158(7) 0.096(6) -0.068(5) 0.009(4) -0.012(5)
C23 0.060(3) 0.091(4) 0.124(6) -0.037(4) 0.013(4) -0.014(3)
C20 0.043(3) 0.116(5) 0.062(4) -0.004(3) -0.006(2) -0.005(3)
C33 0.067(3) 0.117(5) 0.050(3) -0.010(4) -0.001(3) -0.017(3)
F7 0.134(3) 0.173(4) 0.0605(19) -0.036(2) 0.002(2) -0.025(3)
C34 0.086(4) 0.169(8) 0.043(4) 0.025(4) 0.000(3) 0.001(5)
C6 0.041(2) 0.079(3) 0.056(3) 0.006(3) 0.008(2) -0.005(2)
C5 0.055(3) 0.083(4) 0.068(3) 0.005(3) 0.020(3) -0.007(3)
C18 0.058(3) 0.065(3) 0.070(3) -0.003(3) 0.001(3) 0.002(3)
C21 0.057(4) 0.171(7) 0.068(4) -0.031(5) -0.003(3) -0.006(4)
C15 0.060(3) 0.093(4) 0.075(4) 0.011(3) -0.014(3) 0.017(3)
C36 0.080(4) 0.085(4) 0.064(4) -0.002(3) 0.003(3) 0.012(3)
F9 0.246(6) 0.171(5) 0.109(3) 0.069(3) -0.001(3) 0.055(4)
C17 0.078(4) 0.061(3) 0.096(4) -0.008(3) 0.011(3) 0.013(3)
F8 0.183(4) 0.265(6) 0.049(2) 0.035(3) -0.001(2) -0.008(4)
C35 0.108(5) 0.116(6) 0.077(5) 0.043(5) 0.002(4) 0.018(4)

loop_
_atom_type_symbol
_atom_type_description
_atom_type_scat_dispersion_real
_atom_type_scat_dispersion_imag
_atom_type_scat_source
C C 0.0033 0.0016 'International Tables Vol C Tables 4.2.6.8 and 6.1.1.4'
H H 0.0000 0.0000 'International Tables Vol C Tables 4.2.6.8 and 6.1.1.4'
N N 0.0061 0.0033 'International Tables Vol C Tables 4.2.6.8 and 6.1.1.4'
F F 0.0171 0.0103 'International Tables Vol C Tables 4.2.6.8 and 6.1.1.4'
Al Al 0.0645 0.0514 'International Tables Vol C Tables 4.2.6.8 and 6.1.1.4'

loop_
_geom_angle_atom_site_label_1
_geom_angle_atom_site_label_2
_geom_angle_atom_site_label_3
_geom_angle
_geom_angle_site_symmetry_1
_geom_angle_site_symmetry_3
_geom_angle_publ_flag
N1 Al1 C31 116.09(16) . . ?
N1 Al1 C25 120.77(17) . . ?
C31 Al1 C25 112.83(19) . . ?
N1 Al1 C8 94.00(16) . . ?
C31 Al1 C8 104.87(19) . . ?
C25 Al1 C8 103.83(17) . . ?
C13 C14 C15 117.7(4) . . ?
C13 C14 C19 124.4(4) . . ?
C15 C14 C19 117.9(4) . . ?
C4 C3 C2 121.2(4) . . ?
C24 C19 C20 117.7(5) . . ?
C24 C19 C14 122.2(4) . . ?
C20 C19 C14 120.1(5) . . ?
F6 C32 C33 114.9(5) . . ?
F6 C32 C31 120.7(4) . . ?
C33 C32 C31 124.4(6) . . ?
F5 C30 C29 116.5(4) . . ?
F5 C30 C25 119.0(4) . . ?
C29 C30 C25 124.5(4) . . ?
F2 C27 C28 119.5(4) . . ?
F2 C27 C26 120.4(4) . . ?
C28 C27 C26 120.1(4) . . ?
C8 C7 C12 119.2(4) . . ?
C8 C7 C2 120.7(4) . . ?
C12 C7 C2 120.1(4) . . ?
C7 C8 C9 119.6(4) . . ?
C7 C8 Al1 89.3(3) . . ?
C9 C8 Al1 100.6(3) . . ?
C6 C1 N1 122.6(4) . . ?
C6 C1 C2 116.9(4) . . ?
N1 C1 C2 120.4(3) . . ?
C1 N1 C13 116.0(3) . . ?
C1 N1 Al1 126.7(3) . . ?
C13 N1 Al1 116.3(3) . . ?
C36 C31 C32 112.9(4) . . ?
C36 C31 Al1 118.6(4) . . ?
C32 C31 Al1 128.5(4) . . ?
C19 C24 C23 120.7(5) . . ?
F4 C29 C30 121.5(4) . . ?
F4 C29 C28 118.7(4) . . ?
C30 C29 C28 119.8(4) . . ?
C3 C2 C1 119.8(4) . . ?
C3 C2 C7 119.5(4) . . ?
C1 C2 C7 120.6(4) . . ?
C10 C9 C8 120.1(5) . . ?
C10 C11 C12 122.0(5) . . ?
C30 C25 C26 113.9(4) . . ?
C30 C25 Al1 123.7(3) . . ?
C26 C25 Al1 121.8(3) . . ?
F3 C28 C27 120.4(4) . . ?
F3 C28 C29 120.9(4) . . ?
C27 C28 C29 118.7(4) . . ?
C15 C16 C17 119.3(5) . . ?
C11 C12 C7 119.1(5) . . ?
C18 C13 C14 119.0(4) . . ?
C18 C13 N1 119.0(4) . . ?
C14 C13 N1 122.0(4) . . ?
C11 C10 C9 119.9(5) . . ?
C5 C4 C3 119.4(4) . . ?
F1 C26 C27 116.8(4) . . ?
F1 C26 C25 120.1(4) . . ?
C27 C26 C25 123.0(4) . . ?
C21 C22 C23 121.4(6) . . ?
C22 C23 C24 118.7(6) . . ?
C21 C20 C19 121.8(6) . . ?
C34 C33 F7 119.6(6) . . ?
C34 C33 C32 119.5(6) . . ?
F7 C33 C32 120.8(6) . . ?
C33 C34 F8 121.0(8) . . ?
C33 C34 C35 120.0(5) . . ?
F8 C34 C35 119.0(7) . . ?
C5 C6 C1 122.2(4) . . ?
C4 C5 C6 120.4(4) . . ?
C17 C18 C13 122.2(5) . . ?
C22 C21 C20 119.8(7) . . ?
C16 C15 C14 122.1(5) . . ?
C31 C36 F10 118.2(5) . . ?
C31 C36 C35 125.4(6) . . ?
F10 C36 C35 116.4(6) . . ?
C18 C17 C16 119.7(5) . . ?
F9 C35 C34 120.6(6) . . ?
F9 C35 C36 121.6(7) . . ?
C34 C35 C36 117.8(6) . . ?

loop_
_geom_bond_atom_site_label_1
_geom_bond_atom_site_label_2
_geom_bond_distance
_geom_bond_site_symmetry_2
_geom_bond_publ_flag
Al1 N1 1.815(3) . ?
Al1 C31 1.966(4) . ?
Al1 C25 1.988(4) . ?
Al1 C8 2.327(4) . ?
F1 C26 1.345(4) . ?
F2 C27 1.358(5) . ?
F4 C29 1.346(5) . ?
F3 C28 1.338(5) . ?
F5 C30 1.354(5) . ?
C14 C13 1.403(6) . ?
C14 C15 1.405(6) . ?
C14 C19 1.475(6) . ?
C3 C4 1.375(6) . ?
C3 C2 1.392(6) . ?
C19 C24 1.383(6) . ?
C19 C20 1.393(6) . ?
C32 F6 1.346(5) . ?
C32 C33 1.372(6) . ?
C32 C31 1.379(6) . ?
C30 C29 1.356(6) . ?
C30 C25 1.375(6) . ?
C27 C28 1.360(6) . ?
C27 C26 1.379(6) . ?
C7 C8 1.405(6) . ?
C7 C12 1.405(6) . ?
C7 C2 1.482(5) . ?
F10 C36 1.356(6) . ?
C8 C9 1.407(6) . ?
C1 C6 1.393(5) . ?
C1 N1 1.405(5) . ?
C1 C2 1.409(5) . ?
N1 C13 1.447(5) . ?
C31 C36 1.352(6) . ?
C24 C23 1.414(7) . ?
C29 C28 1.368(6) . ?
C9 C10 1.379(6) . ?
C11 C10 1.363(7) . ?
C11 C12 1.384(6) . ?
C25 C26 1.383(6) . ?
C16 C15 1.372(6) . ?
C16 C17 1.373(7) . ?
C13 C18 1.381(6) . ?
C4 C5 1.361(6) . ?
C22 C21 1.353(9) . ?
C22 C23 1.375(8) . ?
C20 C21 1.375(8) . ?
C33 C34 1.332(8) . ?
C33 F7 1.349(6) . ?
C34 F8 1.343(6) . ?
C34 C35 1.372(9) . ?
C6 C5 1.373(6) . ?
C18 C17 1.370(6) . ?
C36 C35 1.382(7) . ?
F9 C35 1.336(7) . ?
